data_7133058
loop_
_publ_author_name
'Fu, Hong-Ru'
'Ren, Dan-Dan'
'Zhang, Kun'
'Wang, Shuang'
'Yang, Xu-Jing'
'Ding, Qing-Rong'
'Wu, Ya-Pan'

_publ_section_title
;
 Hierarchical chiral MOFs with the induced chirality of AIE ligands
 exhibiting non-reciprocal CPL.
;
_journal_issue 48
_journal_name_full 'Chemical communications (Cambridge, England)'
_journal_page_first 6182
_journal_page_last 6185
_journal_paper_doi 10.1039/d4cc00925h
_journal_volume 60
_journal_year 2024
_chemical_absolute_configuration ad
_chemical_formula_moiety 'C55 H42 Cd2 N6 O10'
_chemical_formula_sum 'C55 H42 Cd2 N6 O10'
_chemical_formula_weight 1171.74
_chemical_name_systematic DCF-15
_space_group_crystal_system orthorhombic
_space_group_IT_number 19
_space_group_name_Hall 'P 2ac 2ab'
_space_group_name_H-M_alt 'P 21 21 21'
_atom_sites_solution_hydrogens geom
_atom_sites_solution_primary iterative
_audit_creation_date 2022-04-14
_audit_creation_method
;
Olex2 1.2
(compiled 2018.05.29 svn.r3508 for OlexSys, GUI svn.r5506)
;
_audit_update_record
;
2023-05-24 deposited with the CCDC.	2024-05-10 downloaded from the CCDC.
;
_cell_angle_alpha 90
_cell_angle_beta 90
_cell_angle_gamma 90
_cell_formula_units_Z 4
_cell_length_a 9.6554(2)
_cell_length_b 17.7129(4)
_cell_length_c 36.6589(6)
_cell_measurement_reflns_used 7549
_cell_measurement_temperature 293(2)
_cell_measurement_theta_max 26.6110
_cell_measurement_theta_min 3.4860
_cell_volume 6269.6(2)
_computing_cell_refinement 'CrysAlisPro 1.171.41.121a (Rigaku OD, 2021)'
_computing_data_collection 'CrysAlisPro 1.171.41.121a (Rigaku OD, 2021)'
_computing_data_reduction 'CrysAlisPro 1.171.41.121a (Rigaku OD, 2021)'
_computing_molecular_graphics 'Olex2 (Dolomanov et al., 2009)'
_computing_publication_material 'Olex2 (Dolomanov et al., 2009)'
_computing_structure_refinement 'ShelXL (Sheldrick, 2015)'
_computing_structure_solution 'olex2.solve (Bourhis et al., 2015)'
_diffrn_ambient_temperature 293(2)
_diffrn_detector 'CCD plate'
_diffrn_detector_area_resol_mean 16.1169
_diffrn_detector_type EosS2
_diffrn_measured_fraction_theta_full 0.995
_diffrn_measured_fraction_theta_max 0.859
_diffrn_measurement_details
;
List of Runs (angles in degrees, time in seconds):

  # Type    Start    End  Width  t~exp~   \w     \q     \k     \f   Frames
#--------------------------------------------------------------------------
  1  \w    -51.00 -21.00   0.30    2.65    --   17.09   0.00-150.00  100
  2  \w     31.00  71.20   0.30    2.65    --   17.09   0.00-150.00  134
  3  \w      1.00  85.00   0.30    2.65    --   17.09  38.00-120.00  280
;
_diffrn_measurement_device 'four-circle diffractometer'
_diffrn_measurement_device_type 'SuperNova, Single source at offset/far, EosS2'
_diffrn_measurement_method '\w scans'
_diffrn_orient_matrix_type 'CrysAlisPro convention (1999,Acta A55,543-557)'
_diffrn_orient_matrix_UB_11 0.0247844000
_diffrn_orient_matrix_UB_12 -0.0141527000
_diffrn_orient_matrix_UB_13 -0.0169204000
_diffrn_orient_matrix_UB_21 -0.0103954000
_diffrn_orient_matrix_UB_22 -0.0374392000
_diffrn_orient_matrix_UB_23 0.0062977000
_diffrn_orient_matrix_UB_31 -0.0683666000
_diffrn_orient_matrix_UB_32 0.0005704000
_diffrn_orient_matrix_UB_33 -0.0070759000
_diffrn_radiation_monochromator mirror
_diffrn_radiation_probe x-ray
_diffrn_radiation_type MoK\a
_diffrn_radiation_wavelength 0.71073
_diffrn_reflns_av_R_equivalents 0.0411
_diffrn_reflns_av_unetI/netI 0.0781
_diffrn_reflns_Laue_measured_fraction_full 0.995
_diffrn_reflns_Laue_measured_fraction_max 0.859
_diffrn_reflns_limit_h_max 13
_diffrn_reflns_limit_h_min -8
_diffrn_reflns_limit_k_max 22
_diffrn_reflns_limit_k_min -21
_diffrn_reflns_limit_l_max 32
_diffrn_reflns_limit_l_min -48
_diffrn_reflns_number 22080
_diffrn_reflns_point_group_measured_fraction_full 0.905
_diffrn_reflns_point_group_measured_fraction_max 0.744
_diffrn_reflns_theta_full 25.242
_diffrn_reflns_theta_max 29.464
_diffrn_reflns_theta_min 3.334
_diffrn_source 'micro-focus sealed X-ray tube'
_diffrn_source_type 'SuperNova (Mo) X-ray Source'
_exptl_absorpt_coefficient_mu 0.731
_exptl_absorpt_correction_type multi-scan
_exptl_absorpt_process_details
;
CrysAlisPro 1.171.41.121a (Rigaku Oxford Diffraction, 2021)
Empirical absorption correction using spherical harmonics,
implemented in SCALE3 ABSPACK scaling algorithm.
;
_exptl_crystal_colour 'clear light white'
_exptl_crystal_colour_lustre clear
_exptl_crystal_colour_modifier light
_exptl_crystal_colour_primary white
_exptl_crystal_density_diffrn 1.241
_exptl_crystal_description block
_exptl_crystal_F_000 2360
_exptl_crystal_size_max 0.3
_exptl_crystal_size_mid 0.2
_exptl_crystal_size_min 0.1
_refine_diff_density_max 1.393
_refine_diff_density_min -0.799
_refine_diff_density_rms 0.139
_refine_ls_abs_structure_details
;
 Flack x determined using 2740 quotients [(I+)-(I-)]/[(I+)+(I-)]
 (Parsons, Flack and Wagner, Acta Cryst. B69 (2013) 249-259).
;
_refine_ls_abs_structure_Flack -0.04(2)
_refine_ls_extinction_method none
_refine_ls_goodness_of_fit_ref 1.042
_refine_ls_hydrogen_treatment constr
_refine_ls_matrix_type full
_refine_ls_number_parameters 660
_refine_ls_number_reflns 12971
_refine_ls_number_restraints 18
_refine_ls_restrained_S_all 1.041
_refine_ls_R_factor_all 0.0913
_refine_ls_R_factor_gt 0.0728
_refine_ls_shift/su_max 0.001
_refine_ls_shift/su_mean 0.000
_refine_ls_structure_factor_coef Fsqd
_refine_ls_weighting_details 'w=1/[\s^2^(Fo^2^)+(0.1391P)^2^+0.3555P] where P=(Fo^2^+2Fc^2^)/3'
_refine_ls_weighting_scheme calc
_refine_ls_wR_factor_gt 0.2034
_refine_ls_wR_factor_ref 0.2291
_reflns_Friedel_coverage 0.576
_reflns_Friedel_fraction_full 0.792
_reflns_Friedel_fraction_max 0.604
_reflns_number_gt 10114
_reflns_number_total 12971
_reflns_threshold_expression 'I > 2\s(I)'
_cod_data_source_file d4cc00925h2.cif
_cod_data_source_block DCF-15_auto_sq
_cod_depositor_comments 'Adding full bibliography for 7133057--7133060.cif.'
_cod_database_code 7133058
_shelx_shelxl_version_number 2014/7
_shelx_space_group_comment
;
The symmetry employed for this shelxl refinement is uniquely defined
by the following loop, which should always be used as a source of
symmetry information in preference to the above space-group names.
They are only intended as comments.
;
_shelx_estimated_absorpt_t_max 0.930
_shelx_estimated_absorpt_t_min 0.810
_reflns_odcompleteness_completeness 99.38
_reflns_odcompleteness_iscentric 1
_reflns_odcompleteness_theta 26.32
_olex2_refinement_description
;
1. Fixed Uiso
 At 1.2 times of:
  All C(H) groups, All C(H,H) groups
 At 1.5 times of:
  All C(H,H,H) groups
2. Uiso/Uaniso restraints and constraints
Uanis(C54) \\sim Ueq, Uanis(C50) \\sim Ueq: with sigma of 0.002 and sigma for
terminal atoms of 0.001
Uanis(O2) \\sim Ueq: with sigma of 0.001 and sigma for terminal atoms of 0.002
3.a Secondary CH2 refined with riding coordinates:
 C50(H50A,H50B), C51(H51A,H51B)
3.b Aromatic/amide H refined with riding coordinates:
 C44(H44), C38(H38), C45(H45), C43(H43), C40(H40), C37(H37), C26(H26),
 C30(H30), C29(H29), C46(H46), C7(H7), C41(H41), C18(H18), C27(H27), C10(H10),
 C8(H8), C17(H17), C11(H11), C22(H22), C15(H15), C32(H32), C4(H4), C33(H33),
 C1(H1), C20(H20), C23(H23), C34(H34), C14(H14), C35(H35), C5(H5), C2(H2),
 C21(H21)
3.c Idealised Me refined as rotating group:
 C55(H55A,H55B,H55C), C49(H49A,H49B,H49C)
;
_smtbx_masks_void_probe_radius 1.2
_smtbx_masks_void_truncation_radius 1.2
_olex2_submission_special_instructions 'No special instructions were received'
_oxdiff_exptl_absorpt_empirical_details
;
Empirical correction (ABSPACK) includes:
- Absorption correction using spherical harmonics
- Frame scaling
;
_oxdiff_exptl_absorpt_empirical_full_max 1.582
_oxdiff_exptl_absorpt_empirical_full_min 0.780

loop_
_space_group_symop_operation_xyz
'x, y, z'
'-x+1/2, -y, z+1/2'
'-x, y+1/2, -z+1/2'
'x+1/2, -y+1/2, -z'

loop_
_atom_site_label
_atom_site_type_symbol
_atom_site_fract_x
_atom_site_fract_y
_atom_site_fract_z
_atom_site_U_iso_or_equiv
_atom_site_adp_type
_atom_site_occupancy
_atom_site_site_symmetry_order
_atom_site_calc_flag
_atom_site_refinement_flags_posn
_atom_site_refinement_flags_adp
_atom_site_refinement_flags_occupancy
_atom_site_disorder_assembly
_atom_site_disorder_group
Cd2 Cd 0.22025(8) 0.34734(4) 0.72858(2) 0.0421(2) Uani 1 1 d . . . . .
Cd1 Cd 0.23225(8) 0.53925(5) 0.79235(2) 0.0419(2) Uani 1 1 d . . . . .
O10 O 1.1099(8) 0.4364(5) 0.7609(2) 0.053(2) Uani 1 1 d . . . . .
O9 O 0.9959(8) 0.5219(5) 0.7902(3) 0.062(2) Uani 1 1 d . . . . .
O4 O 0.4265(9) 0.4758(6) 0.7795(2) 0.066(3) Uani 1 1 d . . . . .
N4 N 0.2498(11) 0.6092(6) 0.7393(2) 0.053(2) Uani 1 1 d . . . . .
N2 N 0.2803(12) 0.5293(6) 0.3471(2) 0.056(2) Uani 1 1 d . . . . .
O7 O 0.1135(12) 0.2528(7) 0.7676(3) 0.081(3) Uani 1 1 d . . . . .
O6 O 0.3234(12) 0.2774(7) 0.7804(3) 0.085(3) Uani 1 1 d . . . . .
O5 O 0.4135(8) 0.4130(6) 0.7262(2) 0.063(2) Uani 1 1 d . . . . .
N1 N 0.2681(12) 1.2451(6) 0.6916(2) 0.056(2) Uani 1 1 d . . . . .
N3 N 0.6343(12) 1.0991(6) 0.3251(3) 0.058(3) Uani 1 1 d . . . . .
N6 N 0.2170(14) 0.2401(6) 0.7874(3) 0.062(3) Uani 1 1 d . . . . .
C39 C 0.2863(13) 0.7205(6) 0.6357(2) 0.044(2) Uani 1 1 d . . . . .
C42 C 0.2726(13) 0.6807(6) 0.6718(3) 0.046(2) Uani 1 1 d . . . . .
C25 C 0.3361(14) 0.7763(7) 0.4999(3) 0.053(3) Uani 1 1 d . . . . .
C44 C 0.1345(12) 0.6311(8) 0.7202(3) 0.056(3) Uani 1 1 d . . . . .
H44 H 0.0475 0.6212 0.7300 0.067 Uiso 1 1 calc R . . . .
C13 C 0.3529(13) 0.9595(7) 0.5584(3) 0.050(3) Uani 1 1 d . . . . .
C53 C 0.9972(11) 0.4610(7) 0.7735(3) 0.047(2) Uani 1 1 d . . . . .
C28 C 0.3216(14) 0.6770(7) 0.4399(3) 0.051(3) Uani 1 1 d . . . . .
C31 C 0.3121(13) 0.6261(7) 0.4083(3) 0.051(3) Uani 1 1 d . . . . .
C36 C 0.3182(13) 0.7932(7) 0.5686(2) 0.049(3) Uani 1 1 d . . . . .
C48 C 0.6201(11) 0.3973(8) 0.7628(3) 0.056(3) Uani 1 1 d . . . . .
C38 C 0.1849(13) 0.7170(7) 0.6096(3) 0.049(3) Uani 1 1 d . . . . .
H38 H 0.1030 0.6916 0.6149 0.059 Uiso 1 1 calc R . . . .
C45 C 0.3696(14) 0.6234(9) 0.7251(4) 0.065(4) Uani 1 1 d . . . . .
H45 H 0.4479 0.6109 0.7386 0.078 Uiso 1 1 calc R . . . .
C24 C 0.3415(14) 0.8291(7) 0.5320(2) 0.049(3) Uani 1 1 d . . . . .
C43 C 0.1437(14) 0.6663(8) 0.6879(3) 0.058(3) Uani 1 1 d . . . . .
H43 H 0.0632 0.6813 0.6760 0.070 Uiso 1 1 calc R . . . .
C6 C 0.5083(15) 1.0035(7) 0.4286(3) 0.058(3) Uani 1 1 d . . . . .
C19 C 0.2963(14) 1.1348(7) 0.6389(3) 0.060(3) Uani 1 1 d . . . . .
C47 C 0.4740(11) 0.4318(7) 0.7557(3) 0.048(3) Uani 1 1 d . . . . .
C12 C 0.3730(14) 0.9036(7) 0.5288(3) 0.053(3) Uani 1 1 d . . . . .
C40 C 0.4013(13) 0.7631(8) 0.6287(3) 0.055(3) Uani 1 1 d . . . . .
H40 H 0.4702 0.7674 0.6463 0.066 Uiso 1 1 calc R . . . .
C9 C 0.4170(13) 0.9368(7) 0.4930(3) 0.051(3) Uani 1 1 d . . . . .
C37 C 0.2001(13) 0.7490(6) 0.5766(3) 0.051(3) Uani 1 1 d . . . . .
H37 H 0.1323 0.7421 0.5589 0.061 Uiso 1 1 calc R . . . .
C26 C 0.2650(16) 0.7985(7) 0.4687(3) 0.062(3) Uani 1 1 d . . . . .
H26 H 0.2189 0.8445 0.4677 0.075 Uiso 1 1 calc R . . . .
C30 C 0.3930(14) 0.7037(7) 0.5019(3) 0.054(3) Uani 1 1 d . . . . .
H30 H 0.4352 0.6876 0.5233 0.065 Uiso 1 1 calc R . . . .
C29 C 0.3866(14) 0.6557(8) 0.4721(3) 0.056(3) Uani 1 1 d . . . . .
H29 H 0.4268 0.6080 0.4736 0.067 Uiso 1 1 calc R . . . .
C46 C 0.3889(14) 0.6559(9) 0.6911(3) 0.062(3) Uani 1 1 d . . . . .
H46 H 0.4773 0.6612 0.6814 0.074 Uiso 1 1 calc R . . . .
N5 N 0.256(2) 0.6808(14) 0.8322(5) 0.122(7) Uani 1 1 d . . . . .
C7 C 0.5848(16) 0.9486(8) 0.4441(3) 0.065(4) Uani 1 1 d . . . . .
H7 H 0.6665 0.9328 0.4331 0.078 Uiso 1 1 calc R . . . .
C41 C 0.4161(14) 0.7997(8) 0.5956(3) 0.054(3) Uani 1 1 d . . . . .
H41 H 0.4939 0.8295 0.5916 0.065 Uiso 1 1 calc R . . . .
O8 O 0.2160(18) 0.1950(7) 0.8120(3) 0.106(4) Uani 1 1 d . . . . .
C18 C 0.2336(14) 0.9653(8) 0.5776(3) 0.066(3) Uani 1 1 d . . . . .
H18 H 0.1628 0.9309 0.5730 0.080 Uiso 1 1 calc R . . . .
C27 C 0.2651(16) 0.7486(7) 0.4384(3) 0.064(4) Uani 1 1 d . . . . .
H27 H 0.2255 0.7648 0.4166 0.077 Uiso 1 1 calc R . . . .
C3 C 0.5532(15) 1.0375(8) 0.3930(3) 0.064(3) Uani 1 1 d . . . . .
C10 C 0.3378(15) 0.9924(8) 0.4758(3) 0.065(4) Uani 1 1 d . . . . .
H10 H 0.2526 1.0062 0.4855 0.078 Uiso 1 1 calc R . . . .
C16 C 0.3153(15) 1.0739(8) 0.6103(3) 0.064(4) Uani 1 1 d . . . . .
C8 C 0.5414(16) 0.9145(7) 0.4774(3) 0.062(3) Uani 1 1 d . . . . .
H8 H 0.5958 0.8777 0.4886 0.074 Uiso 1 1 calc R . . . .
C17 C 0.2131(16) 1.0202(9) 0.6036(4) 0.079(4) Uani 1 1 d . . . . .
H17 H 0.1307 1.0215 0.6167 0.095 Uiso 1 1 calc R . . . .
C11 C 0.3862(16) 1.0270(9) 0.4442(3) 0.070(4) Uani 1 1 d . . . . .
H11 H 0.3360 1.0661 0.4337 0.084 Uiso 1 1 calc R . . . .
C22 C 0.1764(19) 1.1909(9) 0.6879(4) 0.078(5) Uani 1 1 d . . . . .
H22 H 0.1010 1.1894 0.7037 0.094 Uiso 1 1 calc R . . . .
C15 C 0.4449(17) 1.0635(10) 0.5922(4) 0.084(5) Uani 1 1 d . . . . .
H15 H 0.5202 1.0942 0.5977 0.101 Uiso 1 1 calc R . . . .
C32 C 0.276(2) 0.6537(8) 0.3730(3) 0.080(5) Uani 1 1 d . . . . .
H32 H 0.2597 0.7049 0.3692 0.096 Uiso 1 1 calc R . . . .
C4 C 0.5029(17) 1.1046(9) 0.3803(3) 0.072(4) Uani 1 1 d . . . . .
H4 H 0.4391 1.1307 0.3945 0.086 Uiso 1 1 calc R . . . .
C33 C 0.264(2) 0.6037(8) 0.3450(3) 0.091(6) Uani 1 1 d . . . . .
H33 H 0.2435 0.6234 0.3221 0.109 Uiso 1 1 calc R . . . .
O1 O 0.275(2) 0.7434(9) 0.8495(5) 0.152(7) Uani 1 1 d . . . . .
C1 C 0.6833(17) 1.0350(7) 0.3360(3) 0.067(4) Uani 1 1 d . . . . .
H1 H 0.7476 1.0095 0.3217 0.080 Uiso 1 1 calc R . . . .
C20 C 0.3889(15) 1.1955(10) 0.6419(4) 0.076(4) Uani 1 1 d . . . . .
H20 H 0.4610 1.2013 0.6253 0.091 Uiso 1 1 calc R . . . .
C23 C 0.1879(19) 1.1363(9) 0.6615(4) 0.089(6) Uani 1 1 d . . . . .
H23 H 0.1191 1.0998 0.6594 0.107 Uiso 1 1 calc R . . . .
O3 O 0.353(3) 0.6378(11) 0.8233(6) 0.196(12) Uani 1 1 d . . . . .
C34 C 0.3296(16) 0.5492(8) 0.4112(3) 0.066(4) Uani 1 1 d . . . . .
H34 H 0.3573 0.5283 0.4333 0.079 Uiso 1 1 calc R . . . .
C14 C 0.4563(16) 1.0071(10) 0.5666(4) 0.078(5) Uani 1 1 d . . . . .
H14 H 0.5401 1.0017 0.5544 0.094 Uiso 1 1 calc R . . . .
C35 C 0.3056(17) 0.5013(8) 0.3805(3) 0.067(4) Uani 1 1 d . . . . .
H35 H 0.3076 0.4492 0.3838 0.080 Uiso 1 1 calc R . . . .
C5 C 0.5426(15) 1.1355(9) 0.3474(3) 0.069(4) Uani 1 1 d . . . . .
H5 H 0.5064 1.1818 0.3402 0.083 Uiso 1 1 calc R . . . .
O2 O 0.154(3) 0.6590(16) 0.8245(6) 0.192(9) Uani 1 1 d . U . . .
C2 C 0.640(2) 1.0037(9) 0.3695(4) 0.094(6) Uani 1 1 d . . . . .
H2 H 0.6730 0.9562 0.3756 0.113 Uiso 1 1 calc R . . . .
C21 C 0.3713(15) 1.2449(9) 0.6692(4) 0.077(5) Uani 1 1 d . . . . .
H21 H 0.4385 1.2820 0.6722 0.093 Uiso 1 1 calc R . . . .
C52 C 0.8668(13) 0.4117(7) 0.7714(4) 0.059(3) Uani 1 1 d . . . . .
C55 C 0.7238(15) 0.5255(9) 0.7507(7) 0.107(7) Uani 1 1 d . . . . .
H55A H 0.6402 0.5396 0.7383 0.161 Uiso 1 1 calc GR . . . .
H55B H 0.8012 0.5507 0.7397 0.161 Uiso 1 1 calc GR . . . .
H55C H 0.7173 0.5399 0.7759 0.161 Uiso 1 1 calc GR . . . .
C50 C 0.662(2) 0.4006(15) 0.8053(6) 0.118(7) Uani 1 1 d . U . . .
H50A H 0.6368 0.4491 0.8157 0.142 Uiso 1 1 calc R . . . .
H50B H 0.6146 0.3611 0.8188 0.142 Uiso 1 1 calc R . . . .
C51 C 0.821(2) 0.3889(17) 0.8065(6) 0.149(11) Uani 1 1 d . . . . .
H51A H 0.8625 0.4197 0.8254 0.179 Uiso 1 1 calc R . . . .
H51B H 0.8433 0.3364 0.8110 0.179 Uiso 1 1 calc R . . . .
C54 C 0.742(2) 0.4494(11) 0.7483(6) 0.103(5) Uani 1 1 d . U . . .
C49 C 0.649(4) 0.3241(16) 0.7435(9) 0.184(15) Uani 1 1 d . . . . .
H49A H 0.6446 0.2832 0.7606 0.276 Uiso 1 1 calc GR . . . .
H49B H 0.7398 0.3259 0.7328 0.276 Uiso 1 1 calc GR . . . .
H49C H 0.5814 0.3164 0.7247 0.276 Uiso 1 1 calc GR . . . .

loop_
_atom_site_aniso_label
_atom_site_aniso_U_11
_atom_site_aniso_U_22
_atom_site_aniso_U_33
_atom_site_aniso_U_23
_atom_site_aniso_U_13
_atom_site_aniso_U_12
Cd2 0.0440(4) 0.0442(4) 0.0382(3) -0.0055(3) -0.0029(3) 0.0049(3)
Cd1 0.0394(4) 0.0484(4) 0.0378(3) 0.0081(3) 0.0003(3) -0.0002(3)
O10 0.037(4) 0.056(5) 0.066(5) -0.015(4) 0.005(3) 0.006(3)
O9 0.038(4) 0.053(5) 0.095(6) -0.024(5) 0.005(4) -0.002(3)
O4 0.053(5) 0.088(7) 0.059(5) 0.003(5) 0.008(4) 0.025(5)
N4 0.058(6) 0.056(6) 0.045(4) 0.010(4) 0.004(4) -0.007(5)
N2 0.066(6) 0.060(6) 0.041(4) -0.008(4) -0.005(4) 0.000(6)
O7 0.077(7) 0.099(8) 0.068(6) 0.011(6) 0.006(5) -0.008(6)
O6 0.071(6) 0.103(9) 0.079(6) 0.022(6) -0.004(5) -0.011(6)
O5 0.041(4) 0.084(7) 0.065(5) 0.010(5) 0.004(4) -0.003(4)
N1 0.064(6) 0.055(6) 0.048(4) -0.010(4) 0.013(5) -0.001(5)
N3 0.075(7) 0.053(6) 0.048(5) -0.010(5) 0.010(5) 0.002(6)
N6 0.073(7) 0.057(6) 0.058(5) 0.007(5) 0.009(6) 0.000(6)
C39 0.066(6) 0.034(5) 0.032(4) -0.004(4) 0.009(5) 0.005(5)
C42 0.058(6) 0.039(5) 0.040(4) 0.003(4) 0.008(5) -0.001(5)
C25 0.080(8) 0.050(7) 0.029(4) -0.009(5) 0.004(5) -0.009(6)
C44 0.048(6) 0.067(8) 0.053(6) 0.025(6) 0.009(5) 0.005(6)
C13 0.074(7) 0.041(6) 0.036(4) -0.006(5) 0.009(5) -0.009(6)
C53 0.044(5) 0.048(6) 0.049(5) 0.006(6) 0.002(5) 0.002(5)
C28 0.073(7) 0.050(7) 0.031(4) -0.006(5) -0.004(5) -0.005(6)
C31 0.073(8) 0.044(6) 0.036(4) -0.011(5) 0.008(5) -0.004(6)
C36 0.071(7) 0.045(6) 0.030(4) -0.007(4) -0.002(5) 0.007(6)
C48 0.025(5) 0.067(8) 0.075(8) 0.009(7) -0.001(5) -0.003(5)
C38 0.058(7) 0.044(6) 0.047(5) 0.008(5) 0.000(5) -0.008(5)
C45 0.052(7) 0.075(9) 0.067(7) 0.027(8) -0.006(6) -0.005(7)
C24 0.074(7) 0.044(7) 0.027(4) -0.003(4) 0.003(4) -0.002(6)
C43 0.065(8) 0.060(8) 0.049(6) 0.011(6) -0.008(5) 0.003(6)
C6 0.086(9) 0.040(7) 0.046(6) 0.001(5) 0.014(6) 0.002(6)
C19 0.069(8) 0.054(7) 0.056(6) -0.015(6) 0.016(6) -0.013(6)
C47 0.038(5) 0.049(6) 0.056(6) 0.017(6) -0.001(5) -0.003(5)
C12 0.070(7) 0.049(7) 0.040(5) -0.005(5) 0.011(5) 0.002(6)
C40 0.064(7) 0.066(8) 0.035(5) 0.000(6) -0.005(5) -0.009(6)
C9 0.075(8) 0.039(6) 0.040(5) 0.000(5) 0.011(5) -0.005(6)
C37 0.062(7) 0.039(6) 0.052(5) 0.004(5) -0.006(5) -0.015(5)
C26 0.093(10) 0.048(6) 0.046(5) -0.006(5) -0.011(6) 0.017(7)
C30 0.078(8) 0.041(6) 0.044(5) -0.004(5) -0.008(6) 0.008(6)
C29 0.078(8) 0.050(7) 0.041(5) -0.006(5) -0.011(5) 0.017(7)
C46 0.055(7) 0.074(9) 0.057(6) 0.012(7) 0.005(5) 0.011(7)
N5 0.120(15) 0.152(19) 0.094(10) -0.014(12) -0.013(11) -0.073(14)
C7 0.094(10) 0.060(9) 0.042(5) 0.011(6) 0.030(6) 0.006(7)
C41 0.069(7) 0.056(8) 0.039(5) -0.004(5) 0.007(5) -0.013(6)
O8 0.156(12) 0.079(7) 0.084(7) 0.031(6) 0.011(8) -0.009(9)
C18 0.066(8) 0.066(8) 0.067(7) -0.019(7) 0.015(6) -0.015(8)
C27 0.100(10) 0.051(7) 0.042(5) -0.009(5) -0.018(6) 0.001(7)
C3 0.091(9) 0.052(8) 0.048(6) -0.001(6) 0.027(6) -0.005(8)
C10 0.074(8) 0.065(9) 0.057(7) 0.005(6) 0.024(6) 0.025(7)
C16 0.082(9) 0.053(7) 0.056(6) -0.030(6) 0.022(6) -0.016(7)
C8 0.090(9) 0.049(7) 0.046(5) 0.000(6) 0.021(6) 0.011(7)
C17 0.070(8) 0.087(11) 0.080(8) -0.039(8) 0.018(7) -0.017(9)
C11 0.089(9) 0.064(9) 0.056(6) 0.007(7) 0.024(7) 0.015(8)
C22 0.098(11) 0.069(9) 0.068(8) -0.030(8) 0.034(8) -0.019(9)
C15 0.084(10) 0.076(10) 0.093(10) -0.052(9) 0.036(8) -0.027(8)
C32 0.137(14) 0.057(8) 0.045(5) -0.004(6) 0.005(8) 0.025(11)
C4 0.087(10) 0.082(11) 0.047(6) 0.003(7) 0.029(6) 0.000(9)
C33 0.177(19) 0.056(8) 0.040(5) 0.000(5) -0.027(9) 0.002(12)
O1 0.189(18) 0.107(11) 0.160(13) -0.048(11) -0.022(14) -0.002(13)
C1 0.110(11) 0.038(6) 0.053(6) -0.007(6) 0.027(7) -0.007(7)
C20 0.059(7) 0.094(11) 0.075(8) -0.043(9) 0.021(7) -0.010(8)
C23 0.109(12) 0.063(9) 0.095(10) -0.048(8) 0.058(10) -0.033(9)
O3 0.29(3) 0.113(14) 0.190(19) -0.068(14) -0.11(2) 0.075(17)
C34 0.090(9) 0.061(9) 0.047(6) 0.001(6) -0.007(6) 0.012(8)
C14 0.072(9) 0.085(11) 0.078(8) -0.032(9) 0.031(7) -0.022(8)
C35 0.102(11) 0.050(7) 0.049(6) -0.005(6) 0.002(7) 0.000(8)
C5 0.083(9) 0.064(9) 0.061(7) 0.021(7) 0.018(7) 0.003(8)
O2 0.191(9) 0.192(9) 0.192(9) -0.0003(13) 0.0002(13) -0.0003(13)
C2 0.137(15) 0.059(9) 0.088(10) 0.018(9) 0.044(11) 0.015(10)
C21 0.062(8) 0.084(11) 0.086(9) -0.052(9) 0.012(7) -0.024(8)
C52 0.054(7) 0.048(7) 0.076(7) 0.001(7) -0.016(7) 0.002(5)
C55 0.047(7) 0.063(9) 0.21(2) 0.051(12) -0.030(11) -0.010(7)
C50 0.117(7) 0.120(7) 0.118(7) 0.002(3) 0.000(3) 0.001(3)
C51 0.094(14) 0.22(3) 0.134(17) 0.085(19) -0.009(13) -0.077(17)
C54 0.101(6) 0.103(6) 0.104(6) 0.001(3) -0.001(3) -0.001(3)
C49 0.18(3) 0.14(2) 0.23(3) -0.07(2) -0.08(3) 0.07(2)

loop_
_atom_type_symbol
_atom_type_description
_atom_type_scat_dispersion_real
_atom_type_scat_dispersion_imag
_atom_type_scat_source
C C 0.0033 0.0016 'International Tables Vol C Tables 4.2.6.8 and 6.1.1.4'
H H 0.0000 0.0000 'International Tables Vol C Tables 4.2.6.8 and 6.1.1.4'
Cd Cd -0.8075 1.2024 'International Tables Vol C Tables 4.2.6.8 and 6.1.1.4'
N N 0.0061 0.0033 'International Tables Vol C Tables 4.2.6.8 and 6.1.1.4'
O O 0.0106 0.0060 'International Tables Vol C Tables 4.2.6.8 and 6.1.1.4'

loop_
_geom_angle_atom_site_label_1
_geom_angle_atom_site_label_2
_geom_angle_atom_site_label_3
_geom_angle
_geom_angle_site_symmetry_1
_geom_angle_site_symmetry_3
_geom_angle_publ_flag
O10 Cd2 O7 88.4(3) 1_455 . ?
O10 Cd2 O6 97.9(4) 1_455 . ?
O10 Cd2 N1 163.2(4) 1_455 1_545 ?
O10 Cd2 N3 89.4(3) 1_455 4_466 ?
O7 Cd2 O6 51.3(4) . . ?
O5 Cd2 O10 93.0(3) . 1_455 ?
O5 Cd2 O7 138.3(4) . . ?
O5 Cd2 O6 87.3(4) . . ?
O5 Cd2 N1 102.8(4) . 1_545 ?
O5 Cd2 N3 93.0(4) . 4_466 ?
N1 Cd2 O7 83.7(4) 1_545 . ?
N1 Cd2 O6 88.7(4) 1_545 . ?
N1 Cd2 N3 84.0(4) 1_545 4_466 ?
N3 Cd2 O7 128.7(4) 4_466 . ?
N3 Cd2 O6 172.6(4) 4_466 . ?
O10 Cd1 C53 27.3(3) 1_455 1_455 ?
O10 Cd1 O2 133.8(7) 1_455 . ?
O9 Cd1 O10 53.8(3) 1_455 1_455 ?
O9 Cd1 N4 96.6(4) 1_455 . ?
O9 Cd1 N2 84.8(4) 1_455 2_565 ?
O9 Cd1 C53 26.6(3) 1_455 1_455 ?
O9 Cd1 O3 126.8(8) 1_455 . ?
O9 Cd1 O2 80.4(7) 1_455 . ?
O4 Cd1 O10 86.1(3) . 1_455 ?
O4 Cd1 O9 139.1(4) . 1_455 ?
O4 Cd1 N4 91.7(4) . . ?
O4 Cd1 N2 87.9(4) . 2_565 ?
O4 Cd1 C53 112.7(4) . 1_455 ?
O4 Cd1 O3 93.4(7) . . ?
O4 Cd1 O2 140.1(7) . . ?
N4 Cd1 O10 92.1(3) . 1_455 ?
N4 Cd1 N2 178.2(4) . 2_565 ?
N4 Cd1 C53 96.9(3) . 1_455 ?
N4 Cd1 O3 88.4(7) . . ?
N4 Cd1 O2 88.0(6) . . ?
N2 Cd1 O10 89.6(3) 2_565 1_455 ?
N2 Cd1 C53 84.9(4) 2_565 1_455 ?
N2 Cd1 O3 89.8(7) 2_565 . ?
N2 Cd1 O2 91.1(6) 2_565 . ?
O3 Cd1 O10 179.2(5) . 1_455 ?
O3 Cd1 C53 153.1(8) . 1_455 ?
O3 Cd1 O2 46.7(8) . . ?
O2 Cd1 C53 106.9(7) . 1_455 ?
Cd2 O10 Cd1 122.8(3) 1_655 1_655 ?
C53 O10 Cd2 148.0(8) . 1_655 ?
C53 O10 Cd1 89.2(7) . 1_655 ?
C53 O9 Cd1 97.1(7) . 1_655 ?
C47 O4 Cd1 139.9(8) . . ?
C44 N4 Cd1 121.4(7) . . ?
C45 N4 Cd1 120.5(8) . . ?
C45 N4 C44 117.9(9) . . ?
C33 N2 Cd1 117.0(7) . 2_564 ?
C33 N2 C35 116.3(10) . . ?
C35 N2 Cd1 126.7(9) . 2_564 ?
N6 O7 Cd2 97.1(8) . . ?
N6 O6 Cd2 95.2(8) . . ?
C47 O5 Cd2 119.6(7) . . ?
C22 N1 Cd2 120.0(8) . 1_565 ?
C21 N1 Cd2 122.0(9) . 1_565 ?
C21 N1 C22 116.9(11) . . ?
C1 N3 Cd2 119.2(9) . 4_566 ?
C1 N3 C5 117.8(11) . . ?
C5 N3 Cd2 122.8(9) . 4_566 ?
O7 N6 O6 116.4(10) . . ?
O8 N6 O7 122.9(14) . . ?
O8 N6 O6 120.7(14) . . ?
C38 C39 C42 122.0(11) . . ?
C40 C39 C42 119.7(10) . . ?
C40 C39 C38 118.3(9) . . ?
C43 C42 C39 122.2(11) . . ?
C46 C42 C39 121.5(11) . . ?
C46 C42 C43 116.3(9) . . ?
C26 C25 C24 119.0(11) . . ?
C26 C25 C30 119.7(10) . . ?
C30 C25 C24 121.1(10) . . ?
N4 C44 H44 119.1 . . ?
C43 C44 N4 121.9(11) . . ?
C43 C44 H44 119.1 . . ?
C18 C13 C12 122.8(11) . . ?
C14 C13 C12 119.2(11) . . ?
C14 C13 C18 118.0(11) . . ?
O10 C53 Cd1 63.5(6) . 1_655 ?
O10 C53 C52 119.5(11) . . ?
O9 C53 Cd1 56.3(6) . 1_655 ?
O9 C53 O10 119.4(11) . . ?
O9 C53 C52 120.8(10) . . ?
C52 C53 Cd1 167.9(8) . 1_655 ?
C29 C28 C31 121.9(11) . . ?
C27 C28 C31 120.6(10) . . ?
C27 C28 C29 117.5(10) . . ?
C32 C31 C28 121.2(11) . . ?
C34 C31 C28 122.7(10) . . ?
C34 C31 C32 116.0(10) . . ?
C37 C36 C24 122.7(10) . . ?
C41 C36 C24 120.4(11) . . ?
C41 C36 C37 116.9(10) . . ?
C47 C48 C50 111.9(13) . . ?
C47 C48 C54 112.7(12) . . ?
C54 C48 C50 96.8(14) . . ?
C49 C48 C47 115.3(15) . . ?
C49 C48 C50 116.1(18) . . ?
C49 C48 C54 101.9(19) . . ?
C39 C38 H38 118.9 . . ?
C37 C38 C39 122.1(11) . . ?
C37 C38 H38 118.9 . . ?
N4 C45 H45 117.9 . . ?
N4 C45 C46 124.2(12) . . ?
C46 C45 H45 117.9 . . ?
C36 C24 C25 115.5(9) . . ?
C12 C24 C25 122.8(9) . . ?
C12 C24 C36 121.6(9) . . ?
C42 C43 H43 119.5 . . ?
C44 C43 C42 121.0(12) . . ?
C44 C43 H43 119.5 . . ?
C7 C6 C3 120.0(12) . . ?
C7 C6 C11 120.8(12) . . ?
C11 C6 C3 119.2(12) . . ?
C20 C19 C16 121.5(11) . . ?
C23 C19 C16 122.6(12) . . ?
C23 C19 C20 115.8(11) . . ?
O4 C47 O5 125.7(11) . . ?
O4 C47 C48 117.3(10) . . ?
O5 C47 C48 117.0(11) . . ?
C13 C12 C9 114.5(10) . . ?
C24 C12 C13 123.7(10) . . ?
C24 C12 C9 121.4(10) . . ?
C39 C40 H40 119.7 . . ?
C39 C40 C41 120.6(11) . . ?
C41 C40 H40 119.7 . . ?
C10 C9 C12 121.0(11) . . ?
C8 C9 C12 119.5(11) . . ?
C8 C9 C10 119.4(10) . . ?
C36 C37 H37 119.7 . . ?
C38 C37 C36 120.5(11) . . ?
C38 C37 H37 119.7 . . ?
C25 C26 H26 121.1 . . ?
C25 C26 C27 117.9(11) . . ?
C27 C26 H26 121.1 . . ?
C25 C30 H30 119.8 . . ?
C29 C30 C25 120.3(11) . . ?
C29 C30 H30 119.8 . . ?
C28 C29 H29 119.2 . . ?
C30 C29 C28 121.5(12) . . ?
C30 C29 H29 119.2 . . ?
C42 C46 H46 120.7 . . ?
C45 C46 C42 118.6(12) . . ?
C45 C46 H46 120.7 . . ?
O3 N5 O1 123(2) . . ?
O2 N5 O1 124(3) . . ?
O2 N5 O3 113(3) . . ?
C6 C7 H7 119.7 . . ?
C6 C7 C8 120.6(13) . . ?
C8 C7 H7 119.7 . . ?
C36 C41 H41 119.3 . . ?
C40 C41 C36 121.5(12) . . ?
C40 C41 H41 119.3 . . ?
C13 C18 H18 118.8 . . ?
C13 C18 C17 122.3(13) . . ?
C17 C18 H18 118.8 . . ?
C28 C27 C26 122.8(10) . . ?
C28 C27 H27 118.6 . . ?
C26 C27 H27 118.6 . . ?
C4 C3 C6 122.9(12) . . ?
C2 C3 C6 124.0(14) . . ?
C2 C3 C4 113.0(12) . . ?
C9 C10 H10 119.9 . . ?
C11 C10 C9 120.1(12) . . ?
C11 C10 H10 119.9 . . ?
C17 C16 C19 121.6(11) . . ?
C17 C16 C15 116.7(11) . . ?
C15 C16 C19 121.3(12) . . ?
C9 C8 C7 119.0(12) . . ?
C9 C8 H8 120.5 . . ?
C7 C8 H8 120.5 . . ?
C18 C17 C16 120.3(13) . . ?
C18 C17 H17 119.9 . . ?
C16 C17 H17 119.9 . . ?
C6 C11 C10 120.1(13) . . ?
C6 C11 H11 120.0 . . ?
C10 C11 H11 120.0 . . ?
N1 C22 H22 118.9 . . ?
N1 C22 C23 122.3(13) . . ?
C23 C22 H22 118.9 . . ?
C16 C15 H15 120.6 . . ?
C14 C15 C16 118.8(13) . . ?
C14 C15 H15 120.6 . . ?
C31 C32 H32 120.6 . . ?
C33 C32 C31 118.8(12) . . ?
C33 C32 H32 120.6 . . ?
C3 C4 H4 118.5 . . ?
C3 C4 C5 123.0(14) . . ?
C5 C4 H4 118.5 . . ?
N2 C33 C32 126.1(11) . . ?
N2 C33 H33 116.9 . . ?
C32 C33 H33 116.9 . . ?
N3 C1 H1 119.8 . . ?
N3 C1 C2 120.3(14) . . ?
C2 C1 H1 119.8 . . ?
C19 C20 H20 120.7 . . ?
C21 C20 C19 118.6(13) . . ?
C21 C20 H20 120.7 . . ?
C19 C23 C22 121.0(14) . . ?
C19 C23 H23 119.5 . . ?
C22 C23 H23 119.5 . . ?
N5 O3 Cd1 101.9(18) . . ?
C31 C34 H34 119.7 . . ?
C31 C34 C35 120.5(11) . . ?
C35 C34 H34 119.7 . . ?
C13 C14 C15 123.4(13) . . ?
C13 C14 H14 118.3 . . ?
C15 C14 H14 118.3 . . ?
N2 C35 C34 121.8(12) . . ?
N2 C35 H35 119.1 . . ?
C34 C35 H35 119.1 . . ?
N3 C5 C4 121.1(14) . . ?
N3 C5 H5 119.5 . . ?
C4 C5 H5 119.5 . . ?
N5 O2 Cd1 98(2) . . ?
C3 C2 C1 124.7(15) . . ?
C3 C2 H2 117.6 . . ?
C1 C2 H2 117.6 . . ?
N1 C21 C20 125.1(13) . . ?
N1 C21 H21 117.5 . . ?
C20 C21 H21 117.5 . . ?
C53 C52 C54 113.8(12) . . ?
C51 C52 C53 111.9(13) . . ?
C51 C52 C54 110.9(15) . . ?
H55A C55 H55B 109.5 . . ?
H55A C55 H55C 109.5 . . ?
H55B C55 H55C 109.5 . . ?
C54 C55 H55A 109.5 . . ?
C54 C55 H55B 109.5 . . ?
C54 C55 H55C 109.5 . . ?
C48 C50 H50A 110.6 . . ?
C48 C50 H50B 110.6 . . ?
H50A C50 H50B 108.7 . . ?
C51 C50 C48 105.6(17) . . ?
C51 C50 H50A 110.6 . . ?
C51 C50 H50B 110.6 . . ?
C52 C51 C50 104.3(18) . . ?
C52 C51 H51A 110.9 . . ?
C52 C51 H51B 110.9 . . ?
C50 C51 H51A 110.9 . . ?
C50 C51 H51B 110.9 . . ?
H51A C51 H51B 108.9 . . ?
C48 C54 C52 97.9(13) . . ?
C55 C54 C48 117.4(17) . . ?
C55 C54 C52 118.0(17) . . ?
C48 C49 H49A 109.5 . . ?
C48 C49 H49B 109.5 . . ?
C48 C49 H49C 109.5 . . ?
H49A C49 H49B 109.5 . . ?
H49A C49 H49C 109.5 . . ?
H49B C49 H49C 109.5 . . ?

loop_
_geom_bond_atom_site_label_1
_geom_bond_atom_site_label_2
_geom_bond_distance
_geom_bond_site_symmetry_2
_geom_bond_publ_flag
Cd2 O10 2.242(8) 1_455 ?
Cd2 O7 2.433(11) . ?
Cd2 O6 2.477(10) . ?
Cd2 O5 2.200(9) . ?
Cd2 N1 2.309(9) 1_545 ?
Cd2 N3 2.337(10) 4_466 ?
Cd1 O10 2.459(8) 1_455 ?
Cd1 O9 2.304(7) 1_455 ?
Cd1 O4 2.237(8) . ?
Cd1 N4 2.313(8) . ?
Cd1 N2 2.350(9) 2_565 ?
Cd1 C53 2.747(11) 1_455 ?
Cd1 O3 2.39(2) . ?
Cd1 O2 2.54(3) . ?
O10 Cd2 2.242(8) 1_655 ?
O10 Cd1 2.458(8) 1_655 ?
O10 C53 1.261(13) . ?
O9 Cd1 2.304(7) 1_655 ?
O9 C53 1.238(14) . ?
O4 C47 1.256(15) . ?
N4 C44 1.370(15) . ?
N4 C45 1.293(16) . ?
N2 Cd1 2.350(9) 2_564 ?
N2 C33 1.329(17) . ?
N2 C35 1.344(15) . ?
O7 N6 1.254(15) . ?
O6 N6 1.248(16) . ?
O5 C47 1.274(15) . ?
N1 Cd2 2.309(9) 1_565 ?
N1 C22 1.314(18) . ?
N1 C21 1.291(17) . ?
N3 Cd2 2.337(10) 4_566 ?
N3 C1 1.292(17) . ?
N3 C5 1.365(17) . ?
N6 O8 1.206(14) . ?
C39 C42 1.504(13) . ?
C39 C38 1.370(16) . ?
C39 C40 1.367(17) . ?
C42 C43 1.401(18) . ?
C42 C46 1.399(18) . ?
C25 C24 1.504(14) . ?
C25 C26 1.390(16) . ?
C25 C30 1.401(16) . ?
C44 H44 0.9300 . ?
C44 C43 1.342(16) . ?
C13 C12 1.483(15) . ?
C13 C18 1.354(17) . ?
C13 C14 1.341(19) . ?
C53 Cd1 2.747(11) 1_655 ?
C53 C52 1.535(17) . ?
C28 C31 1.469(14) . ?
C28 C29 1.390(15) . ?
C28 C27 1.381(17) . ?
C31 C32 1.428(16) . ?
C31 C34 1.377(18) . ?
C36 C24 1.500(14) . ?
C36 C37 1.414(17) . ?
C36 C41 1.375(16) . ?
C48 C47 1.558(15) . ?
C48 C50 1.61(2) . ?
C48 C54 1.58(2) . ?
C48 C49 1.50(3) . ?
C38 H38 0.9300 . ?
C38 C37 1.346(14) . ?
C45 H45 0.9300 . ?
C45 C46 1.384(17) . ?
C24 C12 1.360(17) . ?
C43 H43 0.9300 . ?
C6 C7 1.348(18) . ?
C6 C3 1.502(16) . ?
C6 C11 1.376(19) . ?
C19 C16 1.513(16) . ?
C19 C20 1.403(19) . ?
C19 C23 1.336(18) . ?
C12 C9 1.499(15) . ?
C40 H40 0.9300 . ?
C40 C41 1.382(15) . ?
C9 C10 1.396(17) . ?
C9 C8 1.387(18) . ?
C37 H37 0.9300 . ?
C26 H26 0.9300 . ?
C26 C27 1.419(15) . ?
C30 H30 0.9300 . ?
C30 C29 1.386(15) . ?
C29 H29 0.9300 . ?
C46 H46 0.9300 . ?
N5 O1 1.29(2) . ?
N5 O3 1.25(3) . ?
N5 O2 1.10(3) . ?
C7 H7 0.9300 . ?
C7 C8 1.425(15) . ?
C41 H41 0.9300 . ?
C18 H18 0.9300 . ?
C18 C17 1.377(17) . ?
C27 H27 0.9300 . ?
C3 C4 1.37(2) . ?
C3 C2 1.34(2) . ?
C10 H10 0.9300 . ?
C10 C11 1.392(17) . ?
C16 C17 1.393(19) . ?
C16 C15 1.429(19) . ?
C8 H8 0.9300 . ?
C17 H17 0.9300 . ?
C11 H11 0.9300 . ?
C22 H22 0.9300 . ?
C22 C23 1.370(18) . ?
C15 H15 0.9300 . ?
C15 C14 1.374(19) . ?
C32 H32 0.9300 . ?
C32 C33 1.362(17) . ?
C4 H4 0.9300 . ?
C4 C5 1.380(16) . ?
C33 H33 0.9300 . ?
C1 H1 0.9300 . ?
C1 C2 1.410(19) . ?
C20 H20 0.9300 . ?
C20 C21 1.339(18) . ?
C23 H23 0.9300 . ?
C34 H34 0.9300 . ?
C34 C35 1.427(17) . ?
C14 H14 0.9300 . ?
C35 H35 0.9300 . ?
C5 H5 0.9300 . ?
C2 H2 0.9300 . ?
C21 H21 0.9300 . ?
C52 C51 1.42(2) . ?
C52 C54 1.62(2) . ?
C55 H55A 0.9600 . ?
C55 H55B 0.9600 . ?
C55 H55C 0.9600 . ?
C55 C54 1.36(2) . ?
C50 H50A 0.9700 . ?
C50 H50B 0.9700 . ?
C50 C51 1.55(3) . ?
C51 H51A 0.9700 . ?
C51 H51B 0.9700 . ?
C49 H49A 0.9600 . ?
C49 H49B 0.9600 . ?
C49 H49C 0.9600 . ?

loop_
_geom_torsion_atom_site_label_1
_geom_torsion_atom_site_label_2
_geom_torsion_atom_site_label_3
_geom_torsion_atom_site_label_4
_geom_torsion
_geom_torsion_site_symmetry_1
_geom_torsion_site_symmetry_2
_geom_torsion_site_symmetry_3
_geom_torsion_site_symmetry_4
_geom_torsion_publ_flag
Cd2 O10 C53 Cd1 176.0(15) 1_655 . . 1_655 ?
Cd2 O10 C53 O9 -176.6(10) 1_655 . . . ?
Cd2 O10 C53 C52 9(2) 1_655 . . . ?
Cd2 O7 N6 O6 0.7(13) . . . . ?
Cd2 O7 N6 O8 -179.9(12) . . . . ?
Cd2 O6 N6 O7 -0.7(12) . . . . ?
Cd2 O6 N6 O8 179.9(11) . . . . ?
Cd2 O5 C47 O4 -65.0(15) . . . . ?
Cd2 O5 C47 C48 115.2(9) . . . . ?
Cd2 N1 C22 C23 167.9(14) 1_565 . . . ?
Cd2 N1 C21 C20 -165.4(14) 1_565 . . . ?
Cd2 N3 C1 C2 176.1(13) 4_566 . . . ?
Cd2 N3 C5 C4 -174.7(11) 4_566 . . . ?
Cd1 O10 C53 O9 7.4(11) 1_655 . . . ?
Cd1 O10 C53 C52 -166.7(10) 1_655 . . . ?
Cd1 O9 C53 O10 -7.9(12) 1_655 . . . ?
Cd1 O9 C53 C52 166.1(9) 1_655 . . . ?
Cd1 O4 C47 O5 6(2) . . . . ?
Cd1 O4 C47 C48 -174.3(9) . . . . ?
Cd1 N4 C44 C43 -174.4(10) . . . . ?
Cd1 N4 C45 C46 171.1(12) . . . . ?
Cd1 N2 C33 C32 -176.1(18) 2_564 . . . ?
Cd1 N2 C35 C34 171.3(11) 2_564 . . . ?
Cd1 C53 C52 C51 12(5) 1_655 . . . ?
Cd1 C53 C52 C54 139(4) 1_655 . . . ?
O10 C53 C52 C51 113.5(18) . . . . ?
O10 C53 C52 C54 -119.8(13) . . . . ?
O9 C53 C52 C51 -60(2) . . . . ?
O9 C53 C52 C54 66.2(17) . . . . ?
N4 C44 C43 C42 1(2) . . . . ?
N4 C45 C46 C42 5(2) . . . . ?
N1 C22 C23 C19 2(3) . . . . ?
N3 C1 C2 C3 -4(3) . . . . ?
C39 C42 C43 C44 -179.6(11) . . . . ?
C39 C42 C46 C45 176.5(12) . . . . ?
C39 C38 C37 C36 -5.2(18) . . . . ?
C39 C40 C41 C36 -2(2) . . . . ?
C42 C39 C38 C37 -176.2(11) . . . . ?
C42 C39 C40 C41 179.7(11) . . . . ?
C25 C24 C12 C13 167.7(13) . . . . ?
C25 C24 C12 C9 -6(2) . . . . ?
C25 C26 C27 C28 6(2) . . . . ?
C25 C30 C29 C28 -1(2) . . . . ?
C44 N4 C45 C46 -3(2) . . . . ?
C13 C12 C9 C10 -56.8(17) . . . . ?
C13 C12 C9 C8 120.4(13) . . . . ?
C13 C18 C17 C16 2(2) . . . . ?
C53 C52 C51 C50 135.9(17) . . . . ?
C53 C52 C54 C48 -163.1(12) . . . . ?
C53 C52 C54 C55 -36(2) . . . . ?
C28 C31 C32 C33 -178.2(16) . . . . ?
C28 C31 C34 C35 173.7(14) . . . . ?
C31 C28 C29 C30 -178.8(12) . . . . ?
C31 C28 C27 C26 176.5(13) . . . . ?
C31 C32 C33 N2 2(3) . . . . ?
C31 C34 C35 N2 7(2) . . . . ?
C36 C24 C12 C13 -16(2) . . . . ?
C36 C24 C12 C9 170.7(12) . . . . ?
C48 C50 C51 C52 24(3) . . . . ?
C38 C39 C42 C43 -28.2(17) . . . . ?
C38 C39 C42 C46 151.6(13) . . . . ?
C38 C39 C40 C41 -1.8(18) . . . . ?
C45 N4 C44 C43 0(2) . . . . ?
C24 C25 C26 C27 178.1(13) . . . . ?
C24 C25 C30 C29 179.8(12) . . . . ?
C24 C36 C37 C38 178.9(11) . . . . ?
C24 C36 C41 C40 -175.7(12) . . . . ?
C24 C12 C9 C10 117.0(15) . . . . ?
C24 C12 C9 C8 -65.8(18) . . . . ?
C43 C42 C46 C45 -3.6(19) . . . . ?
C6 C7 C8 C9 2(2) . . . . ?
C6 C3 C4 C5 -179.1(14) . . . . ?
C6 C3 C2 C1 -179.7(16) . . . . ?
C19 C16 C17 C18 -179.7(14) . . . . ?
C19 C16 C15 C14 179.7(15) . . . . ?
C19 C20 C21 N1 -6(3) . . . . ?
C47 C48 C50 C51 -162.7(17) . . . . ?
C47 C48 C54 C52 162.4(11) . . . . ?
C47 C48 C54 C55 35(2) . . . . ?
C12 C13 C18 C17 -176.2(13) . . . . ?
C12 C13 C14 C15 176.4(15) . . . . ?
C12 C9 C10 C11 174.6(13) . . . . ?
C12 C9 C8 C7 -177.6(12) . . . . ?
C40 C39 C42 C43 150.3(13) . . . . ?
C40 C39 C42 C46 -29.9(17) . . . . ?
C40 C39 C38 C37 5.2(18) . . . . ?
C9 C10 C11 C6 4(2) . . . . ?
C37 C36 C24 C25 -54.4(17) . . . . ?
C37 C36 C24 C12 129.2(14) . . . . ?
C37 C36 C41 C40 1.8(18) . . . . ?
C26 C25 C24 C36 136.4(13) . . . . ?
C26 C25 C24 C12 -47(2) . . . . ?
C26 C25 C30 C29 4(2) . . . . ?
C30 C25 C24 C36 -39.2(18) . . . . ?
C30 C25 C24 C12 137.3(14) . . . . ?
C30 C25 C26 C27 -6(2) . . . . ?
C29 C28 C31 C32 -165.0(14) . . . . ?
C29 C28 C31 C34 19(2) . . . . ?
C29 C28 C27 C26 -3(2) . . . . ?
C46 C42 C43 C44 0.6(18) . . . . ?
C7 C6 C3 C4 -163.0(15) . . . . ?
C7 C6 C3 C2 21(2) . . . . ?
C7 C6 C11 C10 -2(2) . . . . ?
C41 C36 C24 C25 123.0(13) . . . . ?
C41 C36 C24 C12 -53.5(18) . . . . ?
C41 C36 C37 C38 1.5(18) . . . . ?
C18 C13 C12 C24 -48(2) . . . . ?
C18 C13 C12 C9 125.2(14) . . . . ?
C18 C13 C14 C15 -3(3) . . . . ?
C27 C28 C31 C32 15(2) . . . . ?
C27 C28 C31 C34 -161.0(14) . . . . ?
C27 C28 C29 C30 1(2) . . . . ?
C3 C6 C7 C8 -178.4(13) . . . . ?
C3 C6 C11 C10 175.4(14) . . . . ?
C3 C4 C5 N3 1(2) . . . . ?
C10 C9 C8 C7 0(2) . . . . ?
C16 C19 C20 C21 -175.9(15) . . . . ?
C16 C19 C23 C22 177.8(16) . . . . ?
C16 C15 C14 C13 -2(3) . . . . ?
C8 C9 C10 C11 -3(2) . . . . ?
C17 C16 C15 C14 7(3) . . . . ?
C11 C6 C7 C8 -1(2) . . . . ?
C11 C6 C3 C4 19(2) . . . . ?
C11 C6 C3 C2 -156.5(17) . . . . ?
C22 N1 C21 C20 2(3) . . . . ?
C15 C16 C17 C18 -7(2) . . . . ?
C32 C31 C34 C35 -3(2) . . . . ?
C4 C3 C2 C1 4(3) . . . . ?
C33 N2 C35 C34 -7(2) . . . . ?
O1 N5 O3 Cd1 -179.1(17) . . . . ?
O1 N5 O2 Cd1 179.3(18) . . . . ?
C1 N3 C5 C4 0(2) . . . . ?
C20 C19 C16 C17 -170.1(16) . . . . ?
C20 C19 C16 C15 18(2) . . . . ?
C20 C19 C23 C22 -5(3) . . . . ?
C23 C19 C16 C17 7(2) . . . . ?
C23 C19 C16 C15 -165.7(17) . . . . ?
C23 C19 C20 C21 7(2) . . . . ?
O3 N5 O2 Cd1 -3(3) . . . . ?
C34 C31 C32 C33 -2(2) . . . . ?
C14 C13 C12 C24 132.0(16) . . . . ?
C14 C13 C12 C9 -54.3(18) . . . . ?
C14 C13 C18 C17 3(2) . . . . ?
C35 N2 C33 C32 2(3) . . . . ?
C5 N3 C1 C2 2(2) . . . . ?
O2 N5 O3 Cd1 3(3) . . . . ?
C2 C3 C4 C5 -3(2) . . . . ?
C21 N1 C22 C23 0(3) . . . . ?
C50 C48 C47 O4 20.3(18) . . . . ?
C50 C48 C47 O5 -159.9(14) . . . . ?
C50 C48 C54 C52 45.2(15) . . . . ?
C50 C48 C54 C55 -82(2) . . . . ?
C51 C52 C54 C48 -36(2) . . . . ?
C51 C52 C54 C55 91(2) . . . . ?
C54 C48 C47 O4 -87.6(15) . . . . ?
C54 C48 C47 O5 92.3(15) . . . . ?
C54 C48 C50 C51 -45(2) . . . . ?
C54 C52 C51 C50 8(3) . . . . ?
C49 C48 C47 O4 155.9(19) . . . . ?
C49 C48 C47 O5 -24(2) . . . . ?
C49 C48 C50 C51 62(3) . . . . ?
C49 C48 C54 C52 -73.4(16) . . . . ?
C49 C48 C54 C55 159(2) . . . . ?

loop_
_smtbx_masks_void_nr
_smtbx_masks_void_average_x
_smtbx_masks_void_average_y
_smtbx_masks_void_average_z
_smtbx_masks_void_volume
_smtbx_masks_void_count_electrons
_smtbx_masks_void_content
1 -0.381 0.250 0.500 773.2 0.0 ?
2 -0.941 -0.250 1.000 773.2 0.0 ?
